data_2106590
loop_
_publ_author_name
'Sinclair, W.'
'McLaughlin, G.M.'
'Ringwood, A.E.'

_publ_section_title
;
 The Structure and Chemistry of a Barium Titanate Hollandite-Type Phase
;
_journal_name_full 'Acta Crystallographica B (24,1968-38,1982)'
_journal_page_first 2913
_journal_page_last 2918
_journal_volume 36
_journal_year 1980
_chemical_formula_sum 'Al1.1 Ba0.98 Ca0.03 Ni0.48 O16 Ti6.4 Zr0.02'
_chemical_name_systematic 'Ba0.98 Ca0.03 Zr0.02 (Al1.10 Ni0.48 Ti6.4) O16'
_space_group_IT_number 87
_symmetry_space_group_name_Hall '-I 4'
_symmetry_space_group_name_H-M 'I 4/m'
_cell_angle_alpha 90
_cell_angle_beta 90
_cell_angle_gamma 90
_cell_formula_units_Z 1
_cell_length_a 10.039
_cell_length_b 10.039
_cell_length_c 2.943
_cell_volume 296.600
_citation_journal_id_ASTM ACBCAR
_cod_data_source_file Sinclair_ACBCAR_1980_30.cif
_cod_data_source_block Al1.1Ba0.98Ca0.03Ni0.48O16Ti6.4Zr0.02
_cod_original_cell_volume 296.6
_cod_database_code 2106590

loop_
_symmetry_equiv_pos_as_xyz
x,y,z
-y,x,z
-x,-y,z
y,-x,z
-x,-y,-z
y,-x,-z
x,y,-z
-y,x,-z
x+1/2,y+1/2,z+1/2
-y+1/2,x+1/2,z+1/2
-x+1/2,-y+1/2,z+1/2
y+1/2,-x+1/2,z+1/2
-x+1/2,-y+1/2,-z+1/2
y+1/2,-x+1/2,-z+1/2
x+1/2,y+1/2,-z+1/2
-y+1/2,x+1/2,-z+1/2

loop_
_atom_site_label
_atom_site_type_symbol
_atom_site_fract_x
_atom_site_fract_y
_atom_site_fract_z
_atom_site_occupancy
_atom_site_U_iso_or_equiv
Ni1 Ni+3 0.3512 0.1673 0 0.06 0.0
Ca1 Ca+2 0 0 0.3845 0.008 0.0
Ba1 Ba+2 0 0 0.3845 0.245 0.0
O2 O-2 0.541 0.1658 0 1 0.0
Zr1 Zr+4 0 0 0.3845 0.005 0.0
O1 O-2 0.1539 0.2018 0 1 0.0
Al1 Al+3 0.3512 0.1673 0 0.138 0.0
Ti1 Ti+4 0.3512 0.1673 0 0.8 0.0
